data_7020271
loop_
_publ_author_name
'Kr\"uger, Christoph'
'Sato, Hiroki'
'Matsumoto, Takuto'
'Shiga, Takuya'
'Newton, Graham N.'
'Renz, Franz'
'Oshio, Hiroki'

_publ_section_title
;
 A rectangular Ni-Fe cluster with unusual cyanide bridges.
;
_journal_issue 37
_journal_name_full 'Dalton transactions (Cambridge, England : 2003)'
_journal_page_first 11270
_journal_page_last 11272
_journal_paper_doi 10.1039/c2dt31152f
_journal_volume 41
_journal_year 2012
_chemical_absolute_configuration rmad
_chemical_formula_moiety 'C62 H44 Fe2 N20 Ni2, C2 O3, 5(O)'
_chemical_formula_sum 'C64 H44 Fe2 N20 Ni2 O8'
_chemical_formula_weight 1450.31
_chemical_name_systematic
;
?
;
_space_group_IT_number 18
_symmetry_cell_setting orthorhombic
_symmetry_space_group_name_Hall 'P 2 2ab'
_symmetry_space_group_name_H-M 'P 21 21 2'
_atom_sites_solution_hydrogens geom
_atom_sites_solution_primary direct
_atom_sites_solution_secondary difmap
_audit_creation_method SHELXL-97
_cell_angle_alpha 90.00
_cell_angle_beta 90.00
_cell_angle_gamma 90.00
_cell_formula_units_Z 2
_cell_length_a 13.319(2)
_cell_length_b 20.390(3)
_cell_length_c 11.9344(18)
_cell_measurement_reflns_used 979
_cell_measurement_temperature 100(2)
_cell_measurement_theta_max 27.09
_cell_measurement_theta_min 2.500
_cell_volume 3241.1(8)
_computing_cell_refinement 'Bruker SMART'
_computing_data_collection 'Bruker SMART'
_computing_data_reduction 'Bruker SAINT'
_computing_molecular_graphics 'Bruker SHELXTL'
_computing_publication_material 'Bruker SHELXTL'
_computing_structure_refinement 'Bruker SHELXTL'
_computing_structure_solution 'Bruker SHELXTL'
_diffrn_ambient_temperature 100(2)
_diffrn_detector_area_resol_mean 8.366
_diffrn_measured_fraction_theta_full 0.995
_diffrn_measured_fraction_theta_max 0.995
_diffrn_measurement_device_type 'CCD area detector'
_diffrn_measurement_method 'phi and omega scans'
_diffrn_radiation_monochromator graphite
_diffrn_radiation_source 'fine-focus sealed tube'
_diffrn_radiation_type MoK\a
_diffrn_radiation_wavelength 0.71073
_diffrn_reflns_av_R_equivalents 0.0511
_diffrn_reflns_av_sigmaI/netI 0.0789
_diffrn_reflns_limit_h_max 17
_diffrn_reflns_limit_h_min -15
_diffrn_reflns_limit_k_max 19
_diffrn_reflns_limit_k_min -26
_diffrn_reflns_limit_l_max 15
_diffrn_reflns_limit_l_min -15
_diffrn_reflns_number 20217
_diffrn_reflns_theta_full 27.49
_diffrn_reflns_theta_max 27.49
_diffrn_reflns_theta_min 1.83
_exptl_absorpt_coefficient_mu 1.082
_exptl_absorpt_correction_T_max 0.8995
_exptl_absorpt_correction_T_min 0.8545
_exptl_absorpt_correction_type empirical
_exptl_absorpt_process_details SADABS
_exptl_crystal_colour purple
_exptl_crystal_density_diffrn 1.486
_exptl_crystal_density_method 'not measured'
_exptl_crystal_description plates
_exptl_crystal_F_000 1480
_exptl_crystal_size_max 0.15
_exptl_crystal_size_mid 0.15
_exptl_crystal_size_min 0.10
_refine_diff_density_max 0.826
_refine_diff_density_min -0.396
_refine_diff_density_rms 0.097
_refine_ls_abs_structure_details 'Flack H D (1983), Acta Cryst. A39, 876-881'
_refine_ls_abs_structure_Flack -0.017(15)
_refine_ls_extinction_method none
_refine_ls_goodness_of_fit_ref 1.002
_refine_ls_hydrogen_treatment constr
_refine_ls_matrix_type full
_refine_ls_number_parameters 444
_refine_ls_number_reflns 7363
_refine_ls_number_restraints 22
_refine_ls_restrained_S_all 1.002
_refine_ls_R_factor_all 0.0628
_refine_ls_R_factor_gt 0.0498
_refine_ls_shift/su_max 0.000
_refine_ls_shift/su_mean 0.000
_refine_ls_structure_factor_coef Fsqd
_refine_ls_weighting_details 'calc w=1/[\s^2^(Fo^2^)+(0.0454P)^2^+0.0000P] where P=(Fo^2^+2Fc^2^)/3'
_refine_ls_weighting_scheme calc
_refine_ls_wR_factor_gt 0.1003
_refine_ls_wR_factor_ref 0.1039
_reflns_number_gt 6105
_reflns_number_total 7363
_reflns_threshold_expression >2sigma(I)
_cod_data_source_file c2dt31152f.txt
_cod_data_source_block Comp3
_cod_depositor_comments
;
The following automatic conversions were performed:

'_symmetry_cell_setting' value 'Orthorhombic' changed to
'orthorhombic' according to
/home/saulius/struct/CIF-dictionaries/cif_core.dic dictionary named
'cif_core.dic' version 2.4.2 from 2011-04-26.

Automatic conversion script
Id: cif_fix_values 1891 2012-01-12 08:04:46Z andrius 
;
_cod_original_cell_volume 3241.0(8)
_cod_database_code 7020271

loop_
_symmetry_equiv_pos_as_xyz
'x, y, z'
'-x, -y, z'
'x+1/2, -y+1/2, -z'
'-x+1/2, y+1/2, -z'

loop_
_atom_site_label
_atom_site_type_symbol
_atom_site_fract_x
_atom_site_fract_y
_atom_site_fract_z
_atom_site_U_iso_or_equiv
_atom_site_adp_type
_atom_site_occupancy
_atom_site_symmetry_multiplicity
_atom_site_calc_flag
_atom_site_refinement_flags
_atom_site_disorder_assembly
_atom_site_disorder_group
Fe1 Fe 0.66302(4) 0.38449(3) 0.32950(5) 0.01808(14) Uani 1 1 d . . .
Ni1 Ni 0.36308(3) 0.36915(2) 0.28738(4) 0.01617(12) Uani 1 1 d . . .
C1 C 0.5438(3) 0.3672(2) 0.4126(3) 0.0177(8) Uani 1 1 d . . .
C2 C 0.6501(3) 0.47920(19) 0.3407(3) 0.0181(8) Uani 1 1 d . . .
C3 C 0.7531(3) 0.3917(2) 0.4557(4) 0.0281(10) Uani 1 1 d . . .
C4 C 0.6960(3) 0.2910(2) 0.3267(4) 0.0202(9) Uani 1 1 d . . .
C5 C 0.7342(3) 0.41495(19) 0.1091(4) 0.0211(9) Uani 1 1 d . . .
C6 C 0.7965(3) 0.4319(2) 0.0207(4) 0.0243(10) Uani 1 1 d . . .
H1 H 0.7701 0.4387 -0.0524 0.029 Uiso 1 1 calc R . .
C7 C 0.8976(3) 0.4387(2) 0.0413(4) 0.0308(11) Uani 1 1 d . . .
H2 H 0.9415 0.4518 -0.0173 0.037 Uiso 1 1 calc R . .
C8 C 0.9349(3) 0.4267(2) 0.1462(4) 0.0291(11) Uani 1 1 d . . .
C9 C 0.8686(3) 0.40914(19) 0.2300(4) 0.0255(9) Uani 1 1 d . . .
H3 H 0.8946 0.4008 0.3027 0.031 Uiso 1 1 calc R . .
C10 C 0.6259(3) 0.40876(18) 0.1023(3) 0.0176(8) Uani 1 1 d . . .
C11 C 0.5516(3) 0.41975(19) 0.0243(3) 0.0189(9) Uani 1 1 d . . .
H4 H 0.5593 0.4339 -0.0511 0.023 Uiso 1 1 calc R . .
C12 C 0.4628(3) 0.40558(18) 0.0805(3) 0.0183(9) Uani 1 1 d . . .
C13 C 0.3591(3) 0.40282(18) 0.0460(3) 0.0181(8) Uani 1 1 d . . .
C14 C 0.3259(3) 0.41495(19) -0.0631(3) 0.0222(9) Uani 1 1 d . . .
H5 H 0.3721 0.4285 -0.1191 0.027 Uiso 1 1 calc R . .
C15 C 0.2256(3) 0.4071(2) -0.0888(4) 0.0254(10) Uani 1 1 d . . .
H6 H 0.2017 0.4151 -0.1626 0.030 Uiso 1 1 calc R . .
C16 C 0.1602(3) 0.3874(2) -0.0046(3) 0.0242(9) Uani 1 1 d . . .
H7 H 0.0910 0.3808 -0.0201 0.029 Uiso 1 1 calc R . .
C17 C 0.1976(3) 0.3776(2) 0.1022(3) 0.0204(9) Uani 1 1 d . . .
H8 H 0.1521 0.3648 0.1594 0.024 Uiso 1 1 calc R . .
C18 C 0.2101(3) 0.2788(2) 0.3621(3) 0.0208(9) Uani 1 1 d . . .
C19 C 0.1207(3) 0.2523(2) 0.4002(3) 0.0289(10) Uani 1 1 d . . .
H9 H 0.1087 0.2065 0.3963 0.035 Uiso 1 1 calc R . .
C20 C 0.0492(3) 0.2944(3) 0.4441(4) 0.0314(11) Uani 1 1 d . . .
H10 H -0.0131 0.2776 0.4704 0.038 Uiso 1 1 calc R . .
C21 C 0.0684(3) 0.3603(2) 0.4494(4) 0.0309(11) Uani 1 1 d . . .
H11 H 0.0201 0.3898 0.4792 0.037 Uiso 1 1 calc R . .
C22 C 0.1602(3) 0.3831(2) 0.4103(3) 0.0247(9) Uani 1 1 d . . .
H12 H 0.1739 0.4287 0.4153 0.030 Uiso 1 1 calc R . .
C23 C 0.2902(3) 0.23942(19) 0.3119(3) 0.0205(9) Uani 1 1 d . . .
H13 H 0.2859 0.1929 0.3113 0.025 Uiso 1 1 calc R . .
C24 C 0.4480(3) 0.23098(19) 0.2170(4) 0.0219(9) Uani 1 1 d . . .
H14 H 0.5122 0.2508 0.2441 0.026 Uiso 1 1 calc R . .
C25 C 0.4517(3) 0.1582(2) 0.2460(4) 0.0275(10) Uani 1 1 d . . .
H15 H 0.4559 0.1530 0.3275 0.041 Uiso 1 1 calc R . .
H16 H 0.5108 0.1383 0.2108 0.041 Uiso 1 1 calc R . .
H17 H 0.3908 0.1367 0.2182 0.041 Uiso 1 1 calc R . .
C26 C 0.4441(3) 0.24123(19) 0.0897(3) 0.0208(9) Uani 1 1 d . . .
C27 C 0.5307(3) 0.2556(2) 0.0302(4) 0.0281(10) Uani 1 1 d . . .
H18 H 0.5926 0.2605 0.0689 0.034 Uiso 1 1 calc R . .
C28 C 0.5278(3) 0.2628(2) -0.0846(4) 0.0307(11) Uani 1 1 d . . .
H19 H 0.5879 0.2714 -0.1248 0.037 Uiso 1 1 calc R . .
C29 C 0.4375(3) 0.2576(2) -0.1415(4) 0.0299(11) Uani 1 1 d . . .
H20 H 0.4351 0.2640 -0.2203 0.036 Uiso 1 1 calc R . .
C30 C 0.3516(4) 0.2430(2) -0.0834(4) 0.0296(10) Uani 1 1 d . . .
H21 H 0.2899 0.2383 -0.1225 0.036 Uiso 1 1 calc R . .
C31 C 0.3539(3) 0.23492(19) 0.0325(3) 0.0254(9) Uani 1 1 d . . .
H22 H 0.2939 0.2251 0.0722 0.030 Uiso 1 1 calc R . .
N1 N 0.4626(2) 0.35611(16) 0.4437(3) 0.0220(8) Uani 1 1 d . . .
N2 N 0.6471(2) 0.53560(16) 0.3315(3) 0.0191(7) Uani 1 1 d . . .
N3 N 0.8108(3) 0.3985(2) 0.5268(4) 0.0464(12) Uani 1 1 d . . .
N4 N 0.7162(3) 0.23638(17) 0.3263(3) 0.0285(8) Uani 1 1 d . . .
N5 N 0.7702(2) 0.40333(14) 0.2137(3) 0.0185(7) Uani 1 1 d . . .
N6 N 0.5821(2) 0.38868(15) 0.1997(3) 0.0173(7) Uani 1 1 d . . .
N7 N 0.4825(2) 0.38753(15) 0.1856(3) 0.0164(7) Uani 1 1 d . . .
N8 N 0.2940(2) 0.38509(16) 0.1293(3) 0.0192(7) Uani 1 1 d . . .
N9 N 0.2299(2) 0.34385(17) 0.3662(3) 0.0213(8) Uani 1 1 d . . .
N10 N 0.3653(2) 0.26817(15) 0.2693(2) 0.0178(7) Uani 1 1 d . . .
C1SA C 0.0890(9) 0.0769(8) 0.2972(14) 0.087(5) Uani 0.50 1 d PDU A 1
C1SB C 0.0000 0.0000 0.3725(14) 0.193(9) Uani 1 2 d SDU . 2
O1SA O 0.1769(4) 0.0880(3) 0.2263(4) 0.0992(17) Uani 1 1 d DU . .
O1SB O -0.0250(9) 0.0482(7) 0.2871(9) 0.123(4) Uani 0.50 1 d PDU B 2
O2S O 0.8131(2) 0.11305(16) 0.3705(2) 0.0378(8) Uani 1 1 d . . .
O3S O 0.6806(3) 0.0082(2) 0.3315(4) 0.0808(15) Uani 1 1 d . . .
O4S O 0.5000 0.0000 0.1963(4) 0.0367(12) Uani 1 2 d S C 2

loop_
_atom_site_aniso_label
_atom_site_aniso_U_11
_atom_site_aniso_U_22
_atom_site_aniso_U_33
_atom_site_aniso_U_23
_atom_site_aniso_U_13
_atom_site_aniso_U_12
Fe1 0.0144(3) 0.0165(3) 0.0233(3) 0.0035(2) -0.0022(2) 0.0005(2)
Ni1 0.0137(2) 0.0163(2) 0.0185(2) 0.0006(2) 0.0007(2) -0.00028(19)
C1 0.023(2) 0.0133(19) 0.0173(19) 0.0023(18) -0.0043(17) 0.0038(18)
C2 0.011(2) 0.026(2) 0.0179(19) 0.0002(17) 0.0002(17) -0.0029(16)
C3 0.034(3) 0.016(2) 0.034(2) 0.003(2) -0.009(2) 0.0001(19)
C4 0.017(2) 0.022(2) 0.021(2) 0.0011(19) 0.0032(17) -0.0023(16)
C5 0.018(2) 0.0121(19) 0.033(3) 0.0037(18) -0.0009(19) 0.0046(16)
C6 0.022(2) 0.021(2) 0.030(2) 0.001(2) 0.0092(19) -0.0010(18)
C7 0.028(3) 0.021(2) 0.044(3) 0.006(2) 0.011(2) 0.0028(19)
C8 0.018(2) 0.022(2) 0.047(3) 0.003(2) 0.003(2) 0.0000(17)
C9 0.019(2) 0.019(2) 0.039(3) 0.0021(19) -0.002(2) -0.0013(17)
C10 0.018(2) 0.0123(18) 0.022(2) -0.0001(16) 0.0014(18) -0.0024(16)
C11 0.024(2) 0.013(2) 0.020(2) 0.0058(17) 0.0015(18) -0.0002(17)
C12 0.025(2) 0.0103(19) 0.019(2) 0.0016(17) -0.0014(18) 0.0018(17)
C13 0.019(2) 0.0134(18) 0.022(2) -0.0027(16) 0.0004(18) 0.0003(17)
C14 0.024(2) 0.020(2) 0.023(2) 0.0031(17) 0.0023(18) 0.0009(18)
C15 0.029(2) 0.026(2) 0.022(2) 0.0007(19) -0.007(2) 0.0039(19)
C16 0.016(2) 0.024(2) 0.032(2) -0.0058(19) -0.0041(18) 0.0029(18)
C17 0.0158(19) 0.021(2) 0.024(2) -0.0032(19) 0.0029(16) -0.0004(17)
C18 0.020(2) 0.026(2) 0.016(2) 0.0043(17) -0.0025(16) -0.0035(17)
C19 0.026(2) 0.035(3) 0.026(2) 0.006(2) -0.001(2) -0.005(2)
C20 0.018(2) 0.053(3) 0.023(2) 0.009(2) 0.0008(19) -0.006(2)
C21 0.021(2) 0.046(3) 0.026(2) 0.004(2) 0.0064(19) 0.012(2)
C22 0.020(2) 0.031(2) 0.022(2) 0.0040(19) -0.0011(17) 0.003(2)
C23 0.021(2) 0.018(2) 0.023(2) 0.0046(18) -0.0030(17) -0.0039(16)
C24 0.019(2) 0.021(2) 0.026(2) 0.001(2) -0.0013(19) -0.0022(16)
C25 0.036(3) 0.020(2) 0.026(2) 0.0013(18) 0.007(2) 0.0062(19)
C26 0.032(2) 0.010(2) 0.020(2) -0.0008(17) 0.0026(19) 0.0030(17)
C27 0.029(3) 0.022(2) 0.034(3) -0.004(2) 0.002(2) 0.0003(19)
C28 0.035(3) 0.027(2) 0.030(3) 0.003(2) 0.012(2) 0.005(2)
C29 0.042(3) 0.025(2) 0.022(2) -0.0018(19) 0.003(2) 0.009(2)
C30 0.035(3) 0.024(2) 0.030(2) -0.0052(19) -0.007(2) 0.005(2)
C31 0.024(2) 0.020(2) 0.032(2) 0.0016(18) 0.000(2) -0.0008(19)
N1 0.0192(19) 0.0200(19) 0.0268(19) 0.0035(16) -0.0032(15) 0.0019(15)
N2 0.0148(17) 0.0218(18) 0.0207(16) -0.0001(15) -0.0022(15) 0.0007(14)
N3 0.055(3) 0.030(2) 0.055(3) 0.004(2) -0.030(2) -0.002(2)
N4 0.030(2) 0.024(2) 0.032(2) 0.0027(18) 0.0058(18) 0.0002(16)
N5 0.0133(16) 0.0136(16) 0.0285(18) 0.0015(16) -0.0002(16) 0.0029(12)
N6 0.0154(16) 0.0180(17) 0.0185(17) 0.0003(15) -0.0024(13) -0.0021(13)
N7 0.0139(15) 0.0129(16) 0.0225(18) -0.0002(15) -0.0035(13) 0.0009(13)
N8 0.0177(17) 0.0160(17) 0.0239(17) -0.0011(15) 0.0039(14) 0.0034(14)
N9 0.0174(18) 0.030(2) 0.0164(17) 0.0033(15) -0.0006(14) 0.0011(15)
N10 0.0186(17) 0.0194(16) 0.0154(16) 0.0002(13) -0.0004(15) 0.0016(14)
C1SA 0.041(7) 0.096(11) 0.123(13) -0.005(11) -0.014(7) -0.013(7)
C1SB 0.28(2) 0.181(18) 0.116(13) 0.000 0.000 0.135(17)
O1SA 0.107(4) 0.133(5) 0.058(3) 0.002(3) -0.008(3) -0.003(3)
O1SB 0.121(10) 0.165(12) 0.081(8) 0.010(7) -0.002(7) 0.059(8)
O2S 0.047(2) 0.0346(19) 0.0315(17) 0.0034(15) 0.0016(15) 0.0097(16)
O3S 0.079(3) 0.088(3) 0.075(3) 0.050(3) -0.032(3) -0.033(3)
O4S 0.053(3) 0.022(2) 0.035(3) 0.000 0.000 0.009(2)

loop_
_atom_type_symbol
_atom_type_description
_atom_type_scat_dispersion_real
_atom_type_scat_dispersion_imag
_atom_type_scat_source
C C 0.0033 0.0016 'International Tables Vol C Tables 4.2.6.8 and 6.1.1.4'
H H 0.0000 0.0000 'International Tables Vol C Tables 4.2.6.8 and 6.1.1.4'
N N 0.0061 0.0033 'International Tables Vol C Tables 4.2.6.8 and 6.1.1.4'
O O 0.0106 0.0060 'International Tables Vol C Tables 4.2.6.8 and 6.1.1.4'
Fe Fe 0.3463 0.8444 'International Tables Vol C Tables 4.2.6.8 and 6.1.1.4'
Ni Ni 0.3393 1.1124 'International Tables Vol C Tables 4.2.6.8 and 6.1.1.4'

loop_
_geom_angle_atom_site_label_1
_geom_angle_atom_site_label_2
_geom_angle_atom_site_label_3
_geom_angle
_geom_angle_site_symmetry_1
_geom_angle_site_symmetry_3
N6 Fe1 C1 87.71(15) . .
N6 Fe1 C3 172.10(16) . .
C1 Fe1 C3 97.22(17) . .
N6 Fe1 C2 87.78(14) . .
C1 Fe1 C2 94.29(17) . .
C3 Fe1 C2 85.71(17) . .
N6 Fe1 C4 99.10(15) . .
C1 Fe1 C4 90.86(16) . .
C3 Fe1 C4 87.03(17) . .
C2 Fe1 C4 171.57(16) . .
N6 Fe1 N5 80.44(13) . .
C1 Fe1 N5 168.15(15) . .
C3 Fe1 N5 94.57(16) . .
C2 Fe1 N5 85.45(14) . .
C4 Fe1 N5 90.87(14) . .
N2 Ni1 N7 91.79(12) 2_665 .
N2 Ni1 N10 170.33(13) 2_665 .
N7 Ni1 N10 96.29(12) . .
N2 Ni1 N9 93.64(13) 2_665 .
N7 Ni1 N9 170.05(13) . .
N10 Ni1 N9 79.17(13) . .
N2 Ni1 N8 93.17(13) 2_665 .
N7 Ni1 N8 77.33(12) . .
N10 Ni1 N8 93.78(12) . .
N9 Ni1 N8 94.03(12) . .
N2 Ni1 N1 86.49(12) 2_665 .
N7 Ni1 N1 93.12(12) . .
N10 Ni1 N1 87.77(12) . .
N9 Ni1 N1 95.53(12) . .
N8 Ni1 N1 170.44(12) . .
N1 C1 Fe1 167.1(3) . .
N2 C2 Fe1 170.1(4) . .
N3 C3 Fe1 175.6(4) . .
N4 C4 Fe1 179.1(4) . .
N5 C5 C6 122.1(4) . .
N5 C5 C10 112.8(4) . .
C6 C5 C10 125.0(4) . .
C7 C6 C5 118.3(4) . .
C7 C6 H1 120.8 . .
C5 C6 H1 120.8 . .
C8 C7 C6 120.1(4) . .
C8 C7 H2 120.0 . .
C6 C7 H2 120.0 . .
C7 C8 C9 118.4(4) . .
N5 C9 C8 123.2(4) . .
N5 C9 H3 118.4 . .
C8 C9 H3 118.4 . .
N6 C10 C11 108.5(3) . .
N6 C10 C5 113.8(3) . .
C11 C10 C5 137.6(4) . .
C10 C11 C12 104.6(3) . .
C10 C11 H4 127.7 . .
C12 C11 H4 127.7 . .
N7 C12 C11 110.1(3) . .
N7 C12 C13 116.5(3) . .
C11 C12 C13 133.3(4) . .
N8 C13 C14 121.6(4) . .
N8 C13 C12 114.3(3) . .
C14 C13 C12 124.1(4) . .
C15 C14 C13 119.5(4) . .
C15 C14 H5 120.2 . .
C13 C14 H5 120.2 . .
C14 C15 C16 118.6(4) . .
C14 C15 H6 120.7 . .
C16 C15 H6 120.7 . .
C17 C16 C15 118.9(4) . .
C17 C16 H7 120.6 . .
C15 C16 H7 120.6 . .
N8 C17 C16 123.6(4) . .
N8 C17 H8 118.2 . .
C16 C17 H8 118.2 . .
N9 C18 C19 122.5(4) . .
N9 C18 C23 114.2(3) . .
C19 C18 C23 123.2(4) . .
C18 C19 C20 118.3(4) . .
C18 C19 H9 120.8 . .
C20 C19 H9 120.8 . .
C21 C20 C19 119.8(4) . .
C21 C20 H10 120.1 . .
C19 C20 H10 120.1 . .
C20 C21 C22 118.6(4) . .
C20 C21 H11 120.7 . .
C22 C21 H11 120.7 . .
N9 C22 C21 123.0(4) . .
N9 C22 H12 118.5 . .
C21 C22 H12 118.5 . .
N10 C23 C18 119.1(4) . .
N10 C23 H13 120.4 . .
C18 C23 H13 120.4 . .
N10 C24 C25 115.4(3) . .
N10 C24 C26 108.9(3) . .
C25 C24 C26 111.0(3) . .
N10 C24 H14 107.1 . .
C25 C24 H14 107.1 . .
C26 C24 H14 107.1 . .
C24 C25 H15 109.5 . .
C24 C25 H16 109.5 . .
H15 C25 H16 109.5 . .
C24 C25 H17 109.5 . .
H15 C25 H17 109.5 . .
H16 C25 H17 109.5 . .
C27 C26 C31 119.2(4) . .
C27 C26 C24 120.5(4) . .
C31 C26 C24 120.2(4) . .
C28 C27 C26 120.5(4) . .
C28 C27 H18 119.7 . .
C26 C27 H18 119.7 . .
C27 C28 C29 120.3(4) . .
C27 C28 H19 119.9 . .
C29 C28 H19 119.9 . .
C30 C29 C28 119.5(4) . .
C30 C29 H20 120.2 . .
C28 C29 H20 120.2 . .
C29 C30 C31 120.7(4) . .
C29 C30 H21 119.7 . .
C31 C30 H21 119.7 . .
C26 C31 C30 119.7(4) . .
C26 C31 H22 120.1 . .
C30 C31 H22 120.1 . .
C1 N1 Ni1 104.8(3) . .
C2 N2 Ni1 170.2(3) . 2_665
C9 N5 C5 117.8(4) . .
C9 N5 Fe1 127.8(3) . .
C5 N5 Fe1 114.3(2) . .
N7 N6 C10 108.8(3) . .
N7 N6 Fe1 131.9(3) . .
C10 N6 Fe1 117.9(2) . .
C12 N7 N6 108.0(3) . .
C12 N7 Ni1 117.3(2) . .
N6 N7 Ni1 134.7(3) . .
C17 N8 C13 117.7(3) . .
C17 N8 Ni1 128.0(3) . .
C13 N8 Ni1 114.3(2) . .
C22 N9 C18 117.8(4) . .
C22 N9 Ni1 128.7(3) . .
C18 N9 Ni1 113.2(3) . .
C23 N10 C24 121.4(3) . .
C23 N10 Ni1 114.0(3) . .
C24 N10 Ni1 124.5(2) . .
O1SB C1SB O1SB 91.0(14) 2 .

loop_
_geom_bond_atom_site_label_1
_geom_bond_atom_site_label_2
_geom_bond_distance
_geom_bond_site_symmetry_2
Fe1 N6 1.889(3) .
Fe1 C1 1.905(4) .
Fe1 C3 1.931(4) .
Fe1 C2 1.943(4) .
Fe1 C4 1.956(4) .
Fe1 N5 2.023(3) .
Ni1 N2 2.017(3) 2_665
Ni1 N7 2.036(3) .
Ni1 N10 2.070(3) .
Ni1 N9 2.073(3) .
Ni1 N8 2.125(3) .
Ni1 N1 2.304(3) .
C1 N1 1.165(5) .
C2 N2 1.156(5) .
C3 N3 1.153(5) .
C4 N4 1.146(5) .
C5 N5 1.358(5) .
C5 C6 1.387(6) .
C5 C10 1.450(6) .
C6 C7 1.375(6) .
C6 H1 0.9500 .
C7 C8 1.369(7) .
C7 H2 0.9500 .
C8 C9 1.381(6) .
C9 N5 1.331(5) .
C9 H3 0.9500 .
C10 N6 1.364(5) .
C10 C11 1.377(5) .
C11 C12 1.390(5) .
C11 H4 0.9500 .
C12 N7 1.334(5) .
C12 C13 1.443(6) .
C13 N8 1.367(5) .
C13 C14 1.397(5) .
C14 C15 1.380(6) .
C14 H5 0.9500 .
C15 C16 1.389(6) .
C15 H6 0.9500 .
C16 C17 1.383(5) .
C16 H7 0.9500 .
C17 N8 1.332(5) .
C17 H8 0.9500 .
C18 N9 1.354(5) .
C18 C19 1.384(5) .
C18 C23 1.463(6) .
C19 C20 1.385(6) .
C19 H9 0.9500 .
C20 C21 1.369(7) .
C20 H10 0.9500 .
C21 C22 1.388(6) .
C21 H11 0.9500 .
C22 N9 1.335(5) .
C22 H12 0.9500 .
C23 N10 1.266(5) .
C23 H13 0.9500 .
C24 N10 1.476(5) .
C24 C25 1.524(5) .
C24 C26 1.535(6) .
C24 H14 1.0000 .
C25 H15 0.9800 .
C25 H16 0.9800 .
C25 H17 0.9800 .
C26 C27 1.386(6) .
C26 C31 1.389(6) .
C27 C28 1.379(6) .
C27 H18 0.9500 .
C28 C29 1.385(6) .
C28 H19 0.9500 .
C29 C30 1.370(6) .
C29 H20 0.9500 .
C30 C31 1.393(6) .
C30 H21 0.9500 .
C31 H22 0.9500 .
N2 Ni1 2.017(3) 2_665
N6 N7 1.337(4) .
C1SA O1SA 1.463(12) .
C1SB O1SB 1.454(12) 2
C1SB O1SB 1.454(12) .
